data_4078199
loop_
_publ_author_name
'Deacon, Glen B.'
'Gardiner, Michael G.'
'Junk, Peter C.'
'Townley, Josh P.'
'Wang, Jun'

_publ_section_title
;
 Rare-Earth Metalation of Calix[4]pyrrole/Calix[4]arene Free of
 Alkali-Metal Companions
;
_journal_issue 10
_journal_name_full Organometallics
_journal_page_first 3857
_journal_paper_doi 10.1021/om2011134
_journal_volume 31
_journal_year 2012
_chemical_formula_moiety 'C96 H122 Nd2 O10, 2(C4 H8 O)'
_chemical_formula_sum 'C104 H138 Nd2 O12'
_chemical_formula_weight 1868.62
_chemical_melting_point 240&#x00A1;&#x00E3;C(dec.)
_space_group_IT_number 14
_symmetry_cell_setting monoclinic
_symmetry_space_group_name_Hall '-P 2ybc'
_symmetry_space_group_name_H-M 'P 1 21/c 1'
_atom_sites_solution_hydrogens geom
_atom_sites_solution_primary direct
_atom_sites_solution_secondary difmap
_audit_creation_method SHELXL-97
_cell_angle_alpha 90.00
_cell_angle_beta 95.3860(10)
_cell_angle_gamma 90.00
_cell_formula_units_Z 2
_cell_length_a 18.4364(5)
_cell_length_b 10.8024(3)
_cell_length_c 23.5115(6)
_cell_measurement_temperature 123(1)
_cell_volume 4661.8(2)
_computing_cell_refinement 'Bruker Apex2 v2.0 (Bruker AXS, 2005)'
_computing_data_collection 'Bruker Apex2 v2.0 (Bruker AXS, 2005)'
_computing_data_reduction 'Bruker Apex2 v2.0 (Bruker AXS, 2005)'
_computing_molecular_graphics 'X-Seed (Barbour, 2001)'
_computing_publication_material 'CIFTAB (Sheldrick, 1997)'
_computing_structure_refinement 'SHELXL-97 (Sheldrick, 1997)'
_computing_structure_solution 'SHELXS-97 (Sheldrick, 1990)'
_diffrn_ambient_temperature 123(1)
_diffrn_measured_fraction_theta_full 0.999
_diffrn_measured_fraction_theta_max 0.999
_diffrn_measurement_device_type 'Bruker X8 Apex II CCD'
_diffrn_measurement_method 'phi and omega scans'
_diffrn_radiation_monochromator graphite
_diffrn_radiation_source 'fine-focus sealed tube'
_diffrn_radiation_type MoK\a
_diffrn_radiation_wavelength 0.71073
_diffrn_reflns_av_R_equivalents 0.0917
_diffrn_reflns_av_sigmaI/netI 0.0724
_diffrn_reflns_limit_h_max 23
_diffrn_reflns_limit_h_min -23
_diffrn_reflns_limit_k_max 14
_diffrn_reflns_limit_k_min -14
_diffrn_reflns_limit_l_max 30
_diffrn_reflns_limit_l_min -30
_diffrn_reflns_number 71960
_diffrn_reflns_theta_full 27.50
_diffrn_reflns_theta_max 27.50
_diffrn_reflns_theta_min 2.22
_exptl_absorpt_coefficient_mu 1.161
_exptl_absorpt_correction_T_max 0.9231
_exptl_absorpt_correction_T_min 0.8927
_exptl_absorpt_correction_type multi-scan
_exptl_absorpt_process_details SADABS
_exptl_crystal_colour 'light blue'
_exptl_crystal_density_diffrn 1.331
_exptl_crystal_density_method 'not measured'
_exptl_crystal_description block
_exptl_crystal_F_000 1956
_exptl_crystal_size_max 0.10
_exptl_crystal_size_mid 0.10
_exptl_crystal_size_min 0.07
_refine_diff_density_max 1.195
_refine_diff_density_min -1.056
_refine_diff_density_rms 0.118
_refine_ls_extinction_expression Fc^*^=kFc[1+0.001xFc^2^\l^3^/sin(2\q)]^-1/4^
_refine_ls_extinction_method SHELXL
_refine_ls_goodness_of_fit_ref 1.044
_refine_ls_hydrogen_treatment mixed
_refine_ls_matrix_type full
_refine_ls_number_parameters 527
_refine_ls_number_reflns 10678
_refine_ls_number_restraints 0
_refine_ls_restrained_S_all 1.044
_refine_ls_R_factor_all 0.0883
_refine_ls_R_factor_gt 0.0515
_refine_ls_shift/su_max 0.002
_refine_ls_shift/su_mean 0.000
_refine_ls_structure_factor_coef Fsqd
_refine_ls_weighting_details 'calc w=1/[\s^2^(Fo^2^)+(0.2000P)^2^+0.0000P] where P=(Fo^2^+2Fc^2^)/3'
_refine_ls_weighting_scheme calc
_refine_ls_wR_factor_gt 0.1006
_refine_ls_wR_factor_ref 0.1142
_reflns_number_gt 7496
_reflns_number_total 10678
_reflns_threshold_expression >2sigma(I)
_cod_data_source_file om2011134_si_002.cif
_cod_data_source_block D:\compoundtwo.CIF
_cod_depositor_comments
;
The following automatic conversions were performed:

'_exptl_absorpt_correction_type' value 'Multi-scan' changed to
'multi-scan' according to
/home/saulius/struct/CIF-dictionaries/cif_core.dic dictionary named
'cif_core.dic' version 2.4.1 from 2010-06-29.

Automatic conversion script
Id: cif_fix_values 1715 2011-07-08 13:25:40Z adriana 
;
_cod_original_sg_symbol_Hall -P2ybc
_cod_original_sg_symbol_H-M P21/c
_cod_database_code 4078199

loop_
_symmetry_equiv_pos_as_xyz
'x, y, z'
'-x, y+1/2, -z+1/2'
'-x, -y, -z'
'x, -y-1/2, z-1/2'

loop_
_atom_site_label
_atom_site_type_symbol
_atom_site_fract_x
_atom_site_fract_y
_atom_site_fract_z
_atom_site_U_iso_or_equiv
_atom_site_adp_type
_atom_site_occupancy
_atom_site_symmetry_multiplicity
_atom_site_calc_flag
_atom_site_refinement_flags
_atom_site_disorder_assembly
_atom_site_disorder_group
Nd1 Nd 0.545792(13) 0.38971(2) 0.560540(10) 0.02102(8) Uani 1 1 d . . .
O1 O 0.56118(15) 0.5556(3) 0.49394(13) 0.0252(7) Uani 1 1 d . . .
C1 C 0.7165(2) 0.3423(4) 0.69089(18) 0.0223(10) Uani 1 1 d . . .
O2 O 0.58467(16) 0.5149(3) 0.62903(12) 0.0242(7) Uani 1 1 d . . .
C2 C 0.6694(2) 0.4231(4) 0.72611(18) 0.0228(10) Uani 1 1 d . . .
H2A H 0.6185 0.3928 0.7211 0.027 Uiso 1 1 calc R . .
H2B H 0.6869 0.4150 0.7671 0.027 Uiso 1 1 calc R . .
O3 O 0.61194(16) 0.2415(3) 0.63841(15) 0.0246(7) Uani 1 1 d . . .
C3 C 0.6709(2) 0.5572(4) 0.70940(18) 0.0200(9) Uani 1 1 d . . .
O4 O 0.61537(16) 0.2818(3) 0.51157(13) 0.0270(7) Uani 1 1 d . . .
C4 C 0.7144(2) 0.6439(4) 0.74032(18) 0.0229(10) Uani 1 1 d . . .
H4 H 0.7408 0.6188 0.7750 0.027 Uiso 1 1 calc R . .
O5 O 0.46047(17) 0.2189(3) 0.58620(14) 0.0320(8) Uani 1 1 d . . .
C5 C 0.7207(2) 0.7656(4) 0.72240(19) 0.0225(10) Uani 1 1 d . . .
O6 O 0.52739(18) 0.2276(3) 0.72887(14) 0.0319(8) Uani 1 1 d . . .
C6 C 0.6836(2) 0.7971(4) 0.67021(19) 0.0242(10) Uani 1 1 d . . .
H6 H 0.6886 0.8789 0.6562 0.029 Uiso 1 1 calc R . .
C7 C 0.6398(2) 0.7145(4) 0.63775(18) 0.0234(10) Uani 1 1 d . . .
C8 C 0.6111(2) 0.7447(4) 0.57707(18) 0.0244(10) Uani 1 1 d . . .
H8A H 0.6119 0.8354 0.5711 0.029 Uiso 1 1 calc R . .
H8B H 0.5602 0.7157 0.5697 0.029 Uiso 1 1 calc R . .
C9 C 0.6591(2) 0.6807(4) 0.53606(18) 0.0219(10) Uani 1 1 d . . .
C10 C 0.7328(2) 0.7080(4) 0.54061(19) 0.0251(10) Uani 1 1 d . . .
H10 H 0.7505 0.7700 0.5670 0.030 Uiso 1 1 calc R . .
C11 C 0.7824(2) 0.6491(5) 0.50842(19) 0.0283(11) Uani 1 1 d . A .
C12 C 0.7538(2) 0.5620(5) 0.46907(19) 0.0286(11) Uani 1 1 d . . .
H12 H 0.7859 0.5216 0.4457 0.034 Uiso 1 1 calc R . .
C13 C 0.6804(2) 0.5315(5) 0.46236(19) 0.0256(10) Uani 1 1 d . . .
C14 C 0.6555(2) 0.4281(5) 0.42075(19) 0.0310(12) Uani 1 1 d . . .
H14A H 0.6023 0.4156 0.4207 0.037 Uiso 1 1 calc R . .
H14B H 0.6661 0.4510 0.3816 0.037 Uiso 1 1 calc R . .
C15 C 0.6951(2) 0.3106(5) 0.43875(19) 0.0298(11) Uani 1 1 d . . .
H3 H 0.600(3) 0.244(6) 0.670(3) 0.06(2) Uiso 1 1 d . . .
C16 C 0.7561(3) 0.2701(5) 0.4133(2) 0.0354(13) Uani 1 1 d . . .
H16 H 0.7678 0.3094 0.3792 0.042 Uiso 1 1 calc R . .
C17 C 0.8000(3) 0.1757(5) 0.4354(2) 0.0353(12) Uani 1 1 d . . .
C18 C 0.7813(2) 0.1188(5) 0.4849(2) 0.0330(11) Uani 1 1 d . . .
H18 H 0.8111 0.0536 0.5010 0.040 Uiso 1 1 calc R . .
C19 C 0.7201(2) 0.1540(5) 0.5119(2) 0.0288(11) Uani 1 1 d . . .
C20 C 0.7050(2) 0.1031(5) 0.5689(2) 0.0296(10) Uani 1 1 d . . .
H20A H 0.7290 0.0216 0.5747 0.035 Uiso 1 1 calc R . .
H20B H 0.6518 0.0909 0.5696 0.035 Uiso 1 1 calc R . .
C21 C 0.7328(2) 0.1907(4) 0.61694(19) 0.0246(10) Uani 1 1 d . . .
C22 C 0.8081(2) 0.2062(4) 0.6278(2) 0.0255(10) Uani 1 1 d . . .
H22 H 0.8392 0.1590 0.6062 0.031 Uiso 1 1 calc R . .
C23 C 0.8395(2) 0.2869(4) 0.66873(19) 0.0256(10) Uani 1 1 d . . .
C24 C 0.7920(2) 0.3547(4) 0.69934(19) 0.0250(10) Uani 1 1 d . . .
H24 H 0.8119 0.4120 0.7272 0.030 Uiso 1 1 calc R . .
C27 C 0.6880(2) 0.2587(4) 0.64957(18) 0.0225(10) Uani 1 1 d . . .
C28 C 0.6756(2) 0.2477(5) 0.4874(2) 0.0288(11) Uani 1 1 d . . .
C25 C 0.6329(2) 0.5900(4) 0.49725(18) 0.0222(10) Uani 1 1 d . . .
C26 C 0.6301(2) 0.5943(4) 0.6584(2) 0.0260(10) Uani 1 1 d . . .
C29 C 0.7695(3) 0.8600(4) 0.7555(2) 0.0295(11) Uani 1 1 d . . .
C30 C 0.8338(3) 0.8896(6) 0.7212(2) 0.0509(15) Uani 1 1 d . . .
H30A H 0.8625 0.8143 0.7169 0.076 Uiso 1 1 calc R . .
H30B H 0.8646 0.9526 0.7414 0.076 Uiso 1 1 calc R . .
H30C H 0.8157 0.9208 0.6834 0.076 Uiso 1 1 calc R . .
C31 C 0.7992(3) 0.8166(6) 0.8144(3) 0.0553(7) Uani 1 1 d . . .
H31A H 0.7586 0.7965 0.8369 0.083 Uiso 1 1 calc R . .
H31B H 0.8288 0.8825 0.8335 0.083 Uiso 1 1 calc R . .
H31C H 0.8294 0.7428 0.8108 0.083 Uiso 1 1 calc R . .
C32 C 0.7276(3) 0.9810(6) 0.7627(3) 0.0553(7) Uani 1 1 d . . .
H32A H 0.7092 1.0129 0.7251 0.083 Uiso 1 1 calc R . .
H32B H 0.7602 1.0422 0.7824 0.083 Uiso 1 1 calc R . .
H32C H 0.6865 0.9651 0.7853 0.083 Uiso 1 1 calc R . .
C33 C 0.8642(2) 0.6701(5) 0.5190(2) 0.0326(12) Uani 1 1 d . . .
C37 C 0.8675(3) 0.1328(6) 0.4067(2) 0.0412(14) Uani 1 1 d . . .
C38 C 0.8963(3) 0.2345(6) 0.3703(3) 0.0553(7) Uani 1 1 d . . .
H38A H 0.9412 0.2064 0.3552 0.083 Uiso 1 1 calc R . .
H38B H 0.9064 0.3086 0.3937 0.083 Uiso 1 1 calc R . .
H38C H 0.8598 0.2539 0.3385 0.083 Uiso 1 1 calc R . .
C39 C 0.8456(3) 0.0255(6) 0.3665(3) 0.0553(7) Uani 1 1 d . . .
H39A H 0.8233 -0.0401 0.3878 0.083 Uiso 1 1 calc R . .
H39B H 0.8888 -0.0069 0.3504 0.083 Uiso 1 1 calc R . .
H39C H 0.8104 0.0547 0.3356 0.083 Uiso 1 1 calc R . .
C40 C 0.9284(3) 0.0895(6) 0.4502(3) 0.0553(7) Uani 1 1 d . . .
H40A H 0.9125 0.0159 0.4700 0.083 Uiso 1 1 calc R . .
H40B H 0.9405 0.1556 0.4781 0.083 Uiso 1 1 calc R . .
H40C H 0.9716 0.0692 0.4306 0.083 Uiso 1 1 calc R . .
C41 C 0.9230(3) 0.2962(5) 0.6799(2) 0.0325(12) Uani 1 1 d . . .
C42 C 0.9594(3) 0.2895(7) 0.6246(3) 0.066(2) Uani 1 1 d . . .
H42A H 1.0121 0.3001 0.6329 0.099 Uiso 1 1 calc R . .
H42B H 0.9402 0.3553 0.5987 0.099 Uiso 1 1 calc R . .
H42C H 0.9494 0.2088 0.6065 0.099 Uiso 1 1 calc R . .
C43 C 0.9511(3) 0.1878(6) 0.7161(3) 0.0572(18) Uani 1 1 d . . .
H43A H 0.9383 0.1104 0.6959 0.086 Uiso 1 1 calc R . .
H43B H 0.9290 0.1889 0.7524 0.086 Uiso 1 1 calc R . .
H43C H 1.0042 0.1937 0.7235 0.086 Uiso 1 1 calc R . .
C44 C 0.9464(3) 0.4159(5) 0.7102(3) 0.0517(17) Uani 1 1 d . . .
H44A H 0.9287 0.4169 0.7482 0.078 Uiso 1 1 calc R . .
H44B H 0.9259 0.4865 0.6880 0.078 Uiso 1 1 calc R . .
H44C H 0.9997 0.4215 0.7140 0.078 Uiso 1 1 calc R . .
C45 C 0.3931(3) 0.2027(6) 0.6132(3) 0.0468(15) Uani 1 1 d . . .
H45A H 0.3600 0.2737 0.6042 0.056 Uiso 1 1 calc R . .
H45B H 0.4036 0.1975 0.6552 0.056 Uiso 1 1 calc R . .
C46 C 0.3589(4) 0.0871(6) 0.5908(3) 0.066(2) Uani 1 1 d . . .
H46A H 0.3133 0.1054 0.5666 0.080 Uiso 1 1 calc R . .
H46B H 0.3472 0.0328 0.6226 0.080 Uiso 1 1 calc R . .
C47 C 0.4132(3) 0.0250(6) 0.5561(3) 0.0486(15) Uani 1 1 d . . .
H47A H 0.4200 -0.0628 0.5673 0.058 Uiso 1 1 calc R . .
H47B H 0.3970 0.0292 0.5148 0.058 Uiso 1 1 calc R . .
C48 C 0.4820(3) 0.0969(5) 0.5696(2) 0.0412(13) Uani 1 1 d . . .
H48A H 0.5129 0.0570 0.6012 0.049 Uiso 1 1 calc R . .
H48B H 0.5100 0.1015 0.5357 0.049 Uiso 1 1 calc R . .
C49 C 0.5513(4) 0.1773(6) 0.7836(2) 0.0579(18) Uani 1 1 d . . .
H49A H 0.6020 0.1472 0.7839 0.069 Uiso 1 1 calc R . .
H49B H 0.5199 0.1066 0.7923 0.069 Uiso 1 1 calc R . .
C50 C 0.5469(3) 0.2764(5) 0.8273(2) 0.0427(14) Uani 1 1 d . . .
H50A H 0.5962 0.3052 0.8417 0.051 Uiso 1 1 calc R . .
H50B H 0.5217 0.2459 0.8599 0.051 Uiso 1 1 calc R . .
C51 C 0.5034(3) 0.3807(5) 0.7959(2) 0.0365(12) Uani 1 1 d . . .
H51A H 0.4625 0.4076 0.8174 0.044 Uiso 1 1 calc R . .
H51B H 0.5349 0.4529 0.7899 0.044 Uiso 1 1 calc R . .
C52 C 0.4760(3) 0.3217(5) 0.7398(2) 0.0378(13) Uani 1 1 d . . .
H52A H 0.4271 0.2851 0.7423 0.045 Uiso 1 1 calc R . .
H52B H 0.4725 0.3840 0.7088 0.045 Uiso 1 1 calc R . .
C34A C 0.8964(5) 0.5496(11) 0.5458(5) 0.065(4) Uani 0.606(8) 1 d P A 1
H34A H 0.9487 0.5605 0.5563 0.097 Uiso 0.606(8) 1 calc PR A 1
H34B H 0.8887 0.4819 0.5181 0.097 Uiso 0.606(8) 1 calc PR A 1
H34C H 0.8721 0.5298 0.5800 0.097 Uiso 0.606(8) 1 calc PR A 1
C35A C 0.8973(5) 0.7012(11) 0.4668(4) 0.0553(7) Uani 0.606(8) 1 d P A 1
H35A H 0.9496 0.7154 0.4758 0.083 Uiso 0.606(8) 1 calc PR A 1
H35B H 0.8746 0.7764 0.4499 0.083 Uiso 0.606(8) 1 calc PR A 1
H35C H 0.8899 0.6327 0.4395 0.083 Uiso 0.606(8) 1 calc PR A 1
C36A C 0.8836(5) 0.7771(11) 0.5645(5) 0.0553(7) Uani 0.606(8) 1 d P A 1
H36A H 0.8638 0.7560 0.6005 0.083 Uiso 0.606(8) 1 calc PR A 1
H36B H 0.8624 0.8554 0.5500 0.083 Uiso 0.606(8) 1 calc PR A 1
H36C H 0.9367 0.7857 0.5711 0.083 Uiso 0.606(8) 1 calc PR A 1
C34B C 0.9110(8) 0.5708(16) 0.4868(7) 0.0553(7) Uani 0.39 1 d P A 2
H34D H 0.9631 0.5876 0.4958 0.083 Uiso 0.394(8) 1 calc PR A 2
H34E H 0.8986 0.5773 0.4454 0.083 Uiso 0.394(8) 1 calc PR A 2
H34F H 0.8999 0.4872 0.4996 0.083 Uiso 0.394(8) 1 calc PR A 2
C35B C 0.8802(8) 0.7906(16) 0.4843(7) 0.0553(7) Uani 0.39 1 d P A 2
H35D H 0.8560 0.8616 0.5002 0.083 Uiso 0.394(8) 1 calc PR A 2
H35E H 0.8618 0.7797 0.4441 0.083 Uiso 0.394(8) 1 calc PR A 2
H35F H 0.9329 0.8053 0.4870 0.083 Uiso 0.394(8) 1 calc PR A 2
C36B C 0.8904(8) 0.6774(19) 0.5777(7) 0.0553(7) Uani 0.39 1 d P A 2
H36D H 0.9438 0.6771 0.5814 0.083 Uiso 0.394(8) 1 calc PR A 2
H36E H 0.8727 0.6060 0.5981 0.083 Uiso 0.394(8) 1 calc PR A 2
H36F H 0.8729 0.7539 0.5941 0.083 Uiso 0.394(8) 1 calc PR A 2

loop_
_atom_site_aniso_label
_atom_site_aniso_U_11
_atom_site_aniso_U_22
_atom_site_aniso_U_33
_atom_site_aniso_U_23
_atom_site_aniso_U_13
_atom_site_aniso_U_12
Nd1 0.01261(11) 0.02619(13) 0.02373(12) 0.00061(12) -0.00113(8) -0.00391(12)
O1 0.0072(14) 0.0375(19) 0.0301(17) 0.0023(14) -0.0024(12) -0.0071(13)
C1 0.020(2) 0.025(2) 0.022(2) 0.0054(19) -0.0001(17) -0.0036(19)
O2 0.0188(17) 0.0266(18) 0.0265(16) -0.0007(14) -0.0017(13) -0.0029(14)
C2 0.021(2) 0.025(3) 0.022(2) -0.0029(18) -0.0002(18) -0.0033(19)
O3 0.0126(16) 0.031(2) 0.0293(19) -0.0030(15) -0.0020(13) -0.0063(13)
C3 0.009(2) 0.027(2) 0.024(2) 0.0014(19) 0.0025(17) 0.0027(18)
O4 0.0195(17) 0.0300(19) 0.0315(17) -0.0037(14) 0.0032(13) -0.0024(14)
C4 0.016(2) 0.029(3) 0.023(2) 0.0000(18) -0.0008(17) 0.0030(18)
O5 0.0208(18) 0.031(2) 0.044(2) 0.0067(16) 0.0009(15) -0.0088(15)
C5 0.014(2) 0.025(3) 0.028(2) -0.0045(19) 0.0023(18) -0.0015(19)
O6 0.0270(19) 0.033(2) 0.0364(19) -0.0001(15) 0.0072(15) -0.0022(15)
C6 0.018(2) 0.025(3) 0.030(2) 0.0016(19) 0.0021(19) 0.0038(19)
C7 0.012(2) 0.032(3) 0.026(2) -0.001(2) -0.0019(17) 0.0032(19)
C8 0.017(2) 0.024(3) 0.031(2) 0.005(2) -0.0028(18) -0.0044(19)
C9 0.012(2) 0.029(3) 0.023(2) 0.0072(19) -0.0026(17) -0.0040(19)
C10 0.019(2) 0.028(3) 0.026(2) 0.003(2) -0.0058(19) -0.007(2)
C11 0.017(2) 0.039(3) 0.028(2) 0.011(2) -0.0014(19) -0.006(2)
C12 0.015(2) 0.046(3) 0.024(2) 0.004(2) 0.0009(18) -0.005(2)
C13 0.017(2) 0.037(3) 0.022(2) 0.003(2) -0.0012(18) -0.005(2)
C14 0.018(2) 0.050(3) 0.024(2) -0.003(2) -0.0013(19) -0.007(2)
C15 0.021(2) 0.043(3) 0.025(2) -0.010(2) 0.0007(19) -0.010(2)
C16 0.022(3) 0.058(4) 0.025(3) -0.012(2) -0.002(2) -0.007(2)
C17 0.023(3) 0.046(3) 0.036(3) -0.020(3) 0.000(2) -0.008(2)
C18 0.020(2) 0.036(3) 0.043(3) -0.014(3) 0.001(2) -0.002(2)
C19 0.020(2) 0.030(3) 0.037(3) -0.010(2) 0.000(2) -0.005(2)
C20 0.021(2) 0.027(3) 0.041(3) -0.004(2) 0.003(2) 0.002(2)
C21 0.020(2) 0.024(3) 0.030(2) 0.002(2) 0.0027(19) -0.0028(19)
C22 0.019(2) 0.024(3) 0.034(3) 0.001(2) 0.0048(19) 0.0016(19)
C23 0.020(2) 0.027(3) 0.028(2) 0.004(2) -0.0047(19) -0.002(2)
C24 0.023(2) 0.023(3) 0.027(2) 0.0026(18) -0.0053(19) -0.0049(19)
C27 0.016(2) 0.023(2) 0.027(2) 0.0033(19) -0.0048(18) 0.0002(19)
C28 0.019(2) 0.035(3) 0.033(3) -0.016(2) 0.002(2) -0.005(2)
C25 0.013(2) 0.031(3) 0.022(2) 0.0070(19) -0.0030(16) -0.0062(19)
C26 0.017(2) 0.027(3) 0.034(2) -0.002(2) 0.0027(18) -0.001(2)
C29 0.025(3) 0.032(3) 0.031(3) -0.007(2) 0.000(2) -0.005(2)
C30 0.042(3) 0.061(4) 0.048(3) -0.010(3) 0.000(3) -0.025(3)
C31 0.0345(13) 0.0713(19) 0.0600(16) -0.0182(14) 0.0033(11) -0.0018(13)
C32 0.0345(13) 0.0713(19) 0.0600(16) -0.0182(14) 0.0033(11) -0.0018(13)
C33 0.015(2) 0.039(3) 0.043(3) 0.002(2) -0.001(2) -0.009(2)
C37 0.025(3) 0.061(4) 0.039(3) -0.018(3) 0.006(2) -0.001(3)
C38 0.0345(13) 0.0713(19) 0.0600(16) -0.0182(14) 0.0033(11) -0.0018(13)
C39 0.0345(13) 0.0713(19) 0.0600(16) -0.0182(14) 0.0033(11) -0.0018(13)
C40 0.0345(13) 0.0713(19) 0.0600(16) -0.0182(14) 0.0033(11) -0.0018(13)
C41 0.019(3) 0.040(3) 0.037(3) 0.001(2) -0.005(2) -0.003(2)
C42 0.032(3) 0.113(6) 0.055(4) -0.020(4) 0.017(3) -0.022(4)
C43 0.024(3) 0.051(4) 0.093(5) 0.012(4) -0.013(3) -0.001(3)
C44 0.022(3) 0.054(4) 0.078(4) -0.015(3) -0.003(3) -0.010(3)
C45 0.035(3) 0.050(4) 0.057(4) 0.008(3) 0.017(3) -0.011(3)
C46 0.042(4) 0.064(5) 0.095(5) -0.020(4) 0.017(4) -0.028(3)
C47 0.047(4) 0.042(4) 0.055(4) -0.003(3) -0.002(3) -0.023(3)
C48 0.038(3) 0.032(3) 0.053(3) -0.001(3) 0.005(2) -0.008(3)
C49 0.093(5) 0.038(4) 0.043(3) 0.010(3) 0.010(3) 0.013(4)
C50 0.029(3) 0.059(4) 0.039(3) 0.006(3) 0.003(2) 0.004(3)
C51 0.027(3) 0.042(3) 0.042(3) -0.005(3) 0.010(2) -0.001(3)
C52 0.026(3) 0.045(3) 0.043(3) -0.001(3) 0.002(2) 0.005(2)
C34A 0.023(5) 0.083(9) 0.085(9) 0.023(7) -0.010(5) 0.005(5)
C35A 0.0345(13) 0.0713(19) 0.0600(16) -0.0182(14) 0.0033(11) -0.0018(13)
C36A 0.0345(13) 0.0713(19) 0.0600(16) -0.0182(14) 0.0033(11) -0.0018(13)
C34B 0.0345(13) 0.0713(19) 0.0600(16) -0.0182(14) 0.0033(11) -0.0018(13)
C35B 0.0345(13) 0.0713(19) 0.0600(16) -0.0182(14) 0.0033(11) -0.0018(13)
C36B 0.0345(13) 0.0713(19) 0.0600(16) -0.0182(14) 0.0033(11) -0.0018(13)

loop_
_atom_type_symbol
_atom_type_description
_atom_type_scat_dispersion_real
_atom_type_scat_dispersion_imag
_atom_type_scat_source
C C 0.0033 0.0016 'International Tables Vol C Tables 4.2.6.8 and 6.1.1.4'
H H 0.0000 0.0000 'International Tables Vol C Tables 4.2.6.8 and 6.1.1.4'
O O 0.0106 0.0060 'International Tables Vol C Tables 4.2.6.8 and 6.1.1.4'
Nd Nd -0.1943 3.0179 'International Tables Vol C Tables 4.2.6.8 and 6.1.1.4'

loop_
_geom_angle_atom_site_label_1
_geom_angle_atom_site_label_2
_geom_angle_atom_site_label_3
_geom_angle
_geom_angle_site_symmetry_1
_geom_angle_site_symmetry_3
O4 Nd1 O2 124.30(11) . .
O4 Nd1 O1 111.18(11) . 3_666
O2 Nd1 O1 116.99(11) . 3_666
O4 Nd1 O1 86.71(11) . .
O2 Nd1 O1 88.17(11) . .
O1 Nd1 O1 66.36(11) 3_666 .
O4 Nd1 O5 98.50(12) . .
O2 Nd1 O5 116.48(11) . .
O1 Nd1 O5 78.64(11) 3_666 .
O1 Nd1 O5 143.93(10) . .
O4 Nd1 O3 77.43(11) . .
O2 Nd1 O3 76.41(11) . .
O1 Nd1 O3 148.02(10) 3_666 .
O1 Nd1 O3 145.54(9) . .
O5 Nd1 O3 69.53(10) . .
O4 Nd1 Nd1 100.19(8) . 3_666
O2 Nd1 Nd1 104.28(8) . 3_666
O1 Nd1 Nd1 33.88(7) 3_666 3_666
O1 Nd1 Nd1 32.48(6) . 3_666
O5 Nd1 Nd1 112.11(7) . 3_666
O3 Nd1 Nd1 177.38(8) . 3_666
C25 O1 Nd1 136.6(3) . 3_666
C25 O1 Nd1 109.7(2) . .
Nd1 O1 Nd1 113.64(11) 3_666 .
C27 C1 C24 118.0(4) . .
C27 C1 C2 123.4(4) . .
C24 C1 C2 118.6(4) . .
C26 O2 Nd1 157.6(3) . .
C3 C2 C1 112.6(4) . .
C3 C2 H2A 109.1 . .
C1 C2 H2A 109.1 . .
C3 C2 H2B 109.1 . .
C1 C2 H2B 109.1 . .
H2A C2 H2B 107.8 . .
C27 O3 Nd1 115.7(3) . .
C27 O3 H3 100(5) . .
Nd1 O3 H3 119(5) . .
C4 C3 C26 119.1(4) . .
C4 C3 C2 122.4(4) . .
C26 C3 C2 118.4(4) . .
C28 O4 Nd1 159.0(3) . .
C5 C4 C3 122.6(4) . .
C5 C4 H4 118.7 . .
C3 C4 H4 118.7 . .
C48 O5 C45 106.0(4) . .
C48 O5 Nd1 114.1(3) . .
C45 O5 Nd1 139.8(3) . .
C4 C5 C6 116.9(4) . .
C4 C5 C29 122.7(4) . .
C6 C5 C29 120.3(4) . .
C49 O6 C52 105.2(4) . .
C7 C6 C5 122.8(4) . .
C7 C6 H6 118.6 . .
C5 C6 H6 118.6 . .
C6 C7 C26 119.5(4) . .
C6 C7 C8 121.1(4) . .
C26 C7 C8 118.8(4) . .
C7 C8 C9 109.0(4) . .
C7 C8 H8A 109.9 . .
C9 C8 H8A 109.9 . .
C7 C8 H8B 109.9 . .
C9 C8 H8B 109.9 . .
H8A C8 H8B 108.3 . .
C10 C9 C25 118.6(4) . .
C10 C9 C8 118.4(4) . .
C25 C9 C8 122.9(4) . .
C9 C10 C11 123.3(4) . .
C9 C10 H10 118.3 . .
C11 C10 H10 118.3 . .
C12 C11 C10 116.4(4) . .
C12 C11 C33 121.2(4) . .
C10 C11 C33 122.2(4) . .
C13 C12 C11 122.8(5) . .
C13 C12 H12 118.6 . .
C11 C12 H12 118.6 . .
C12 C13 C25 118.8(4) . .
C12 C13 C14 118.6(4) . .
C25 C13 C14 122.4(4) . .
C15 C14 C13 109.1(4) . .
C15 C14 H14A 109.9 . .
C13 C14 H14A 109.9 . .
C15 C14 H14B 109.9 . .
C13 C14 H14B 109.9 . .
H14A C14 H14B 108.3 . .
C16 C15 C28 118.4(5) . .
C16 C15 C14 122.2(5) . .
C28 C15 C14 118.9(4) . .
C17 C16 C15 122.8(5) . .
C17 C16 H16 118.6 . .
C15 C16 H16 118.6 . .
C16 C17 C18 117.5(5) . .
C16 C17 C37 121.9(5) . .
C18 C17 C37 120.7(5) . .
C17 C18 C19 122.4(5) . .
C17 C18 H18 118.8 . .
C19 C18 H18 118.8 . .
C28 C19 C18 118.6(5) . .
C28 C19 C20 119.0(4) . .
C18 C19 C20 122.2(5) . .
C19 C20 C21 110.9(4) . .
C19 C20 H20A 109.5 . .
C21 C20 H20A 109.5 . .
C19 C20 H20B 109.5 . .
C21 C20 H20B 109.5 . .
H20A C20 H20B 108.0 . .
C27 C21 C22 117.9(4) . .
C27 C21 C20 124.1(4) . .
C22 C21 C20 118.0(4) . .
C23 C22 C21 123.1(4) . .
C23 C22 H22 118.4 . .
C21 C22 H22 118.4 . .
C22 C23 C24 116.6(4) . .
C22 C23 C41 120.4(4) . .
C24 C23 C41 123.0(4) . .
C23 C24 C1 122.9(4) . .
C23 C24 H24 118.5 . .
C1 C24 H24 118.5 . .
C21 C27 C1 121.5(4) . .
C21 C27 O3 117.3(4) . .
C1 C27 O3 121.2(4) . .
O4 C28 C19 120.1(4) . .
O4 C28 C15 119.7(4) . .
C19 C28 C15 120.2(4) . .
O1 C25 C9 120.2(4) . .
O1 C25 C13 119.8(4) . .
C9 C25 C13 120.0(4) . .
O2 C26 C7 120.5(4) . .
O2 C26 C3 120.8(4) . .
C7 C26 C3 118.7(4) . .
C31 C29 C5 113.9(4) . .
C31 C29 C30 108.3(4) . .
C5 C29 C30 108.8(4) . .
C31 C29 C32 107.7(4) . .
C5 C29 C32 110.3(4) . .
C30 C29 C32 107.7(5) . .
C29 C30 H30A 109.5 . .
C29 C30 H30B 109.5 . .
H30A C30 H30B 109.5 . .
C29 C30 H30C 109.5 . .
H30A C30 H30C 109.5 . .
H30B C30 H30C 109.5 . .
C29 C31 H31A 109.5 . .
C29 C31 H31B 109.5 . .
H31A C31 H31B 109.5 . .
C29 C31 H31C 109.5 . .
H31A C31 H31C 109.5 . .
H31B C31 H31C 109.5 . .
C29 C32 H32A 109.5 . .
C29 C32 H32B 109.5 . .
H32A C32 H32B 109.5 . .
C29 C32 H32C 109.5 . .
H32A C32 H32C 109.5 . .
H32B C32 H32C 109.5 . .
C36B C33 C35A 132.3(8) . .
C36B C33 C11 114.1(7) . .
C35A C33 C11 112.6(5) . .
C36B C33 C34A 64.3(9) . .
C35A C33 C34A 111.3(7) . .
C11 C33 C34A 106.1(5) . .
C36B C33 C35B 113.2(10) . .
C35A C33 C35B 42.5(7) . .
C11 C33 C35B 105.7(7) . .
C34A C33 C35B 145.5(8) . .
C36B C33 C36A 43.3(8) . .
C35A C33 C36A 108.2(7) . .
C11 C33 C36A 112.0(5) . .
C34A C33 C36A 106.5(7) . .
C35B C33 C36A 73.0(8) . .
C36B C33 C34B 110.1(10) . .
C35A C33 C34B 58.2(8) . .
C11 C33 C34B 113.0(7) . .
C34A C33 C34B 55.0(8) . .
C35B C33 C34B 99.9(9) . .
C36A C33 C34B 134.6(7) . .
C38 C37 C40 109.1(5) . .
C38 C37 C39 106.7(5) . .
C40 C37 C39 108.6(5) . .
C38 C37 C17 111.7(5) . .
C40 C37 C17 111.9(4) . .
C39 C37 C17 108.7(4) . .
C37 C38 H38A 109.5 . .
C37 C38 H38B 109.5 . .
H38A C38 H38B 109.5 . .
C37 C38 H38C 109.5 . .
H38A C38 H38C 109.5 . .
H38B C38 H38C 109.5 . .
C37 C39 H39A 109.5 . .
C37 C39 H39B 109.5 . .
H39A C39 H39B 109.5 . .
C37 C39 H39C 109.5 . .
H39A C39 H39C 109.5 . .
H39B C39 H39C 109.5 . .
C37 C40 H40A 109.5 . .
C37 C40 H40B 109.5 . .
H40A C40 H40B 109.5 . .
C37 C40 H40C 109.5 . .
H40A C40 H40C 109.5 . .
H40B C40 H40C 109.5 . .
C43 C41 C44 109.1(5) . .
C43 C41 C42 106.8(5) . .
C44 C41 C42 108.3(5) . .
C43 C41 C23 109.2(4) . .
C44 C41 C23 111.7(4) . .
C42 C41 C23 111.5(4) . .
C41 C42 H42A 109.5 . .
C41 C42 H42B 109.5 . .
H42A C42 H42B 109.5 . .
C41 C42 H42C 109.5 . .
H42A C42 H42C 109.5 . .
H42B C42 H42C 109.5 . .
C41 C43 H43A 109.5 . .
C41 C43 H43B 109.5 . .
H43A C43 H43B 109.5 . .
C41 C43 H43C 109.5 . .
H43A C43 H43C 109.5 . .
H43B C43 H43C 109.5 . .
C41 C44 H44A 109.5 . .
C41 C44 H44B 109.5 . .
H44A C44 H44B 109.5 . .
C41 C44 H44C 109.5 . .
H44A C44 H44C 109.5 . .
H44B C44 H44C 109.5 . .
O5 C45 C46 107.4(5) . .
O5 C45 H45A 110.2 . .
C46 C45 H45A 110.2 . .
O5 C45 H45B 110.2 . .
C46 C45 H45B 110.2 . .
H45A C45 H45B 108.5 . .
C45 C46 C47 106.7(5) . .
C45 C46 H46A 110.4 . .
C47 C46 H46A 110.4 . .
C45 C46 H46B 110.4 . .
C47 C46 H46B 110.4 . .
H46A C46 H46B 108.6 . .
C48 C47 C46 104.3(5) . .
C48 C47 H47A 110.9 . .
C46 C47 H47A 110.9 . .
C48 C47 H47B 110.9 . .
C46 C47 H47B 110.9 . .
H47A C47 H47B 108.9 . .
O5 C48 C47 106.4(4) . .
O5 C48 H48A 110.5 . .
C47 C48 H48A 110.5 . .
O5 C48 H48B 110.5 . .
C47 C48 H48B 110.5 . .
H48A C48 H48B 108.6 . .
O6 C49 C50 108.4(5) . .
O6 C49 H49A 110.0 . .
C50 C49 H49A 110.0 . .
O6 C49 H49B 110.0 . .
C50 C49 H49B 110.0 . .
H49A C49 H49B 108.4 . .
C49 C50 C51 104.9(4) . .
C49 C50 H50A 110.8 . .
C51 C50 H50A 110.8 . .
C49 C50 H50B 110.8 . .
C51 C50 H50B 110.8 . .
H50A C50 H50B 108.8 . .
C52 C51 C50 103.1(4) . .
C52 C51 H51A 111.1 . .
C50 C51 H51A 111.1 . .
C52 C51 H51B 111.1 . .
C50 C51 H51B 111.1 . .
H51A C51 H51B 109.1 . .
O6 C52 C51 106.5(4) . .
O6 C52 H52A 110.4 . .
C51 C52 H52A 110.4 . .
O6 C52 H52B 110.4 . .
C51 C52 H52B 110.4 . .
H52A C52 H52B 108.6 . .
C33 C34A H34A 109.5 . .
C33 C34A H34B 109.5 . .
C33 C34A H34C 109.5 . .
C33 C35A H35A 109.5 . .
C33 C35A H35B 109.5 . .
C33 C35A H35C 109.5 . .
C33 C36A H36A 109.5 . .
C33 C36A H36B 109.5 . .
C33 C36A H36C 109.5 . .
C33 C34B H34D 109.5 . .
C33 C34B H34E 109.5 . .
H34D C34B H34E 109.5 . .
C33 C34B H34F 109.5 . .
H34D C34B H34F 109.5 . .
H34E C34B H34F 109.5 . .
C33 C35B H35D 109.5 . .
C33 C35B H35E 109.5 . .
H35D C35B H35E 109.5 . .
C33 C35B H35F 109.5 . .
H35D C35B H35F 109.5 . .
H35E C35B H35F 109.5 . .
C33 C36B H36D 109.5 . .
C33 C36B H36E 109.5 . .
H36D C36B H36E 109.5 . .
C33 C36B H36F 109.5 . .
H36D C36B H36F 109.5 . .
H36E C36B H36F 109.5 . .

loop_
_geom_bond_atom_site_label_1
_geom_bond_atom_site_label_2
_geom_bond_distance
_geom_bond_site_symmetry_2
Nd1 O4 2.147(3) .
Nd1 O2 2.172(3) .
Nd1 O1 2.325(3) 3_666
Nd1 O1 2.414(3) .
Nd1 O5 2.534(3) .
Nd1 O3 2.643(3) .
Nd1 Nd1 3.9662(5) 3_666
O1 C25 1.368(5) .
O1 Nd1 2.325(3) 3_666
C1 C27 1.393(6) .
C1 C24 1.393(6) .
C1 C2 1.529(6) .
O2 C26 1.343(5) .
C2 C3 1.502(6) .
C2 H2A 0.9900 .
C2 H2B 0.9900 .
O3 C27 1.414(5) .
O3 H3 0.80(6) .
C3 C4 1.393(6) .
C3 C26 1.413(6) .
O4 C28 1.346(5) .
C4 C5 1.389(6) .
C4 H4 0.9500 .
O5 C48 1.440(6) .
O5 C45 1.458(6) .
C5 C6 1.389(6) .
C5 C29 1.524(6) .
O6 C49 1.429(6) .
O6 C52 1.430(6) .
C6 C7 1.384(6) .
C6 H6 0.9500 .
C7 C26 1.404(6) .
C7 C8 1.510(6) .
C8 C9 1.534(6) .
C8 H8A 0.9900 .
C8 H8B 0.9900 .
C9 C10 1.384(6) .
C9 C25 1.394(6) .
C10 C11 1.394(7) .
C10 H10 0.9500 .
C11 C12 1.388(7) .
C11 C33 1.522(6) .
C12 C13 1.387(6) .
C12 H12 0.9500 .
C13 C25 1.406(6) .
C13 C14 1.527(6) .
C14 C15 1.505(7) .
C14 H14A 0.9900 .
C14 H14B 0.9900 .
C15 C16 1.394(7) .
C15 C28 1.406(7) .
C16 C17 1.374(7) .
C16 H16 0.9500 .
C17 C18 1.387(7) .
C17 C37 1.542(7) .
C18 C19 1.398(7) .
C18 H18 0.9500 .
C19 C28 1.393(7) .
C19 C20 1.498(7) .
C20 C21 1.526(6) .
C20 H20A 0.9900 .
C20 H20B 0.9900 .
C21 C27 1.389(6) .
C21 C22 1.398(6) .
C22 C23 1.384(6) .
C22 H22 0.9500 .
C23 C24 1.393(7) .
C23 C41 1.540(6) .
C24 H24 0.9500 .
C29 C31 1.515(8) .
C29 C30 1.529(7) .
C29 C32 1.536(8) .
C30 H30A 0.9800 .
C30 H30B 0.9800 .
C30 H30C 0.9800 .
C31 H31A 0.9800 .
C31 H31B 0.9800 .
C31 H31C 0.9800 .
C32 H32A 0.9800 .
C32 H32B 0.9800 .
C32 H32C 0.9800 .
C33 C36B 1.422(16) .
C33 C35A 1.460(11) .
C33 C34A 1.541(12) .
C33 C35B 1.578(18) .
C33 C36A 1.593(11) .
C33 C34B 1.609(16) .
C37 C38 1.517(8) .
C37 C40 1.521(8) .
C37 C39 1.525(8) .
C38 H38A 0.9800 .
C38 H38B 0.9800 .
C38 H38C 0.9800 .
C39 H39A 0.9800 .
C39 H39B 0.9800 .
C39 H39C 0.9800 .
C40 H40A 0.9800 .
C40 H40B 0.9800 .
C40 H40C 0.9800 .
C41 C43 1.511(7) .
C41 C44 1.519(7) .
C41 C42 1.520(7) .
C42 H42A 0.9800 .
C42 H42B 0.9800 .
C42 H42C 0.9800 .
C43 H43A 0.9800 .
C43 H43B 0.9800 .
C43 H43C 0.9800 .
C44 H44A 0.9800 .
C44 H44B 0.9800 .
C44 H44C 0.9800 .
C45 C46 1.473(8) .
C45 H45A 0.9900 .
C45 H45B 0.9900 .
C46 C47 1.508(9) .
C46 H46A 0.9900 .
C46 H46B 0.9900 .
C47 C48 1.496(7) .
C47 H47A 0.9900 .
C47 H47B 0.9900 .
C48 H48A 0.9900 .
C48 H48B 0.9900 .
C49 C50 1.490(8) .
C49 H49A 0.9900 .
C49 H49B 0.9900 .
C50 C51 1.532(7) .
C50 H50A 0.9900 .
C50 H50B 0.9900 .
C51 C52 1.510(7) .
C51 H51A 0.9900 .
C51 H51B 0.9900 .
C52 H52A 0.9900 .
C52 H52B 0.9900 .
C34A H34A 0.9800 .
C34A H34B 0.9800 .
C34A H34C 0.9800 .
C35A H35A 0.9800 .
C35A H35B 0.9800 .
C35A H35C 0.9800 .
C36A H36A 0.9800 .
C36A H36B 0.9800 .
C36A H36C 0.9800 .
C34B H34D 0.9800 .
C34B H34E 0.9800 .
C34B H34F 0.9800 .
C35B H35D 0.9800 .
C35B H35E 0.9800 .
C35B H35F 0.9800 .
C36B H36D 0.9800 .
C36B H36E 0.9800 .
C36B H36F 0.9800 .
